data_2005817
loop_
_publ_author_name
'Hergold-Brundic, A.'
'Popovic, Z.'
'Matkovic-Calogovic, D.'

_publ_contact_author
;
      Dr Antonija Hergold-Brundi\'c
      Laboratory of General and Inorganic Chemistry
      Faculty of Science, University of Zagreb
      Ul. kralja Zvonimira 8
      10000 Zagreb, Croatia
;
_publ_section_title
;
 2,2':6',2''-Terpyridinium Trifluoromethanesulfonate,
 [terpyH](CF~3~SO~3~)
;
_journal_issue 12
_journal_name_full 'Acta Crystallographica Section C'
_journal_page_first 3154
_journal_page_last 3157
_journal_paper_doi 10.1107/S0108270196009584
_journal_volume 52
_journal_year 1996
_chemical_formula_iupac 'C15 H12 N3 + , C F3 O3 S -'
_chemical_formula_moiety 'C16 H12 F3 N3 O3 S'
_chemical_formula_structural '(C15 H12 N3)(C F3 S O3)'
_chemical_formula_sum 'C16 H12 F3 N3 O3 S'
_chemical_formula_weight 383.35
_chemical_name_systematic
;
2,2':6',2"-Terpyridinium Trifluoromethanesulfonate
;
_space_group_IT_number 2
_symmetry_cell_setting triclinic
_symmetry_space_group_name_Hall '-P 1'
_symmetry_space_group_name_H-M 'P -1'
_atom_type_scat_source 'International Tables for X-ray Crystallography (1974, Vol. IV)'
_cell_angle_alpha 77.50(1)
_cell_angle_beta 89.76(2)
_cell_angle_gamma 76.51(2)
_cell_formula_units_Z 2
_cell_length_a 12.155(2)
_cell_length_b 10.867(1)
_cell_length_c 6.415(1)
_cell_measurement_reflns_used 24
_cell_measurement_temperature 293(2)
_cell_measurement_theta_max 19.8
_cell_measurement_theta_min 10.2
_cell_volume 803.5(2)
_computing_cell_refinement DIF4
_computing_data_collection 'DIF4 (Stoe & Cie, 1992a)'
_computing_data_reduction 'REDU4 (Stoe & Cie, 1992b)'
_computing_molecular_graphics 'ORTEPII (Johnson, 1976), ORTEP92 (Vickovi\'c, 1994), PLUTON (Spek, 1993)'
_computing_publication_material 'CSU (Vickovi\'c, 1988)'
_computing_structure_refinement
;
SHELX76 (Sheldrick, 1976), CRYSRULER (Rizzoli, Sangermano, Calestani &
Andreetti, 1987)
;
_computing_structure_solution 'SHELXS86 (Sheldrick, 1985)'
_diffrn_ambient_temperature 293(2)
_diffrn_measurement_device 'Philips PW1100 updated by Stoe'
_diffrn_measurement_method \q/2\q
_diffrn_radiation_monochromator graphite
_diffrn_radiation_source 'fine-focus sealed tube'
_diffrn_radiation_type MoK\a
_diffrn_radiation_wavelength 0.71073
_diffrn_reflns_limit_h_max 16
_diffrn_reflns_limit_h_min -16
_diffrn_reflns_limit_k_max 14
_diffrn_reflns_limit_k_min -14
_diffrn_reflns_limit_l_max 9
_diffrn_reflns_limit_l_min 0
_diffrn_reflns_number 1915
_diffrn_reflns_theta_max 29.97
_diffrn_reflns_theta_min 2.29
_diffrn_standards_decay_% 5.9
_diffrn_standards_interval_time 120
_diffrn_standards_number 3
_exptl_absorpt_coefficient_mu 0.257
_exptl_absorpt_correction_type none
_exptl_crystal_colour Colourless
_exptl_crystal_density_diffrn 1.585
_exptl_crystal_density_meas ?
_exptl_crystal_description Prism
_exptl_crystal_F_000 392
_exptl_crystal_size_max 0.33
_exptl_crystal_size_mid 0.17
_exptl_crystal_size_min 0.15
_refine_diff_density_max 0.252
_refine_diff_density_min -0.275
_refine_ls_extinction_method none
_refine_ls_goodness_of_fit_obs 0.646
_refine_ls_hydrogen_treatment 'H atoms refined using common isotropic temperature factor'
_refine_ls_matrix_type full
_refine_ls_number_parameters 227
_refine_ls_number_reflns 1885
_refine_ls_number_restraints 0
_refine_ls_R_factor_obs 0.0448
_refine_ls_shift/esd_max 0.002
_refine_ls_structure_factor_coef F
_refine_ls_weighting_scheme unit
_refine_ls_wR_factor_obs 0.0431
_reflns_number_observed 1885
_reflns_number_total 1915
_reflns_observed_criterion >2sigma(I)
_cod_data_source_file sk1032.cif
_cod_data_source_block default
_cod_depositor_comments
;
The following automatic conversions were performed:
'_symmetry_cell_setting' value 'Triclinic' changed to 'triclinic'
according to '/home/saulius/struct/CIF-dictionaries/cif_core.dic'
dictionary named 'cif_core.dic' version 2.4.1 from 2010-06-29.

Automatic conversion script
Id: cif_fix_enum 1527 2010-12-29 10:47:43Z saulius 

The following automatic conversions were performed:

'_symmetry_cell_setting' value 'Triclinic' changed to 'triclinic'
according to /home/saulius/struct/CIF-dictionaries/cif_core.dic
dictionary named 'cif_core.dic' version 2.4.1 from
2010-06-29.

'_refine_ls_matrix_type' value 'Full' changed to 'full'
according to /home/saulius/struct/CIF-dictionaries/cif_core.dic
dictionary named 'cif_core.dic' version 2.4.1 from 2010-06-29.

Automatic conversion script
Id: cif_fix_values 1715 2011-07-08 13:25:40Z adriana 

The following automatic conversions were performed:

'_exptl_crystal_density_meas' value 'none' was changed to '?' - the
value is perceived as not measured.

Automatic conversion script
Id: cif_fix_values 3008 2015-01-20 13:52:24Z robertas 

The following automatic conversions were performed:

'_refine_ls_weighting_scheme' value '1' was changed to 'unit'.

Automatic conversion script
Id: cif_fix_values 3143 2015-03-26 13:38:13Z robertas 
;
_cod_database_code 2005817

loop_
_symmetry_equiv_pos_as_xyz
'x, y, z'
'-x, -y, -z'

loop_
_atom_site_aniso_label
_atom_site_aniso_U_11
_atom_site_aniso_U_22
_atom_site_aniso_U_33
_atom_site_aniso_U_12
_atom_site_aniso_U_13
_atom_site_aniso_U_23
S 0.0496(5) 0.0451(5) 0.0513(5) -0.0119(4) -0.0040(4) -0.0178(4)
O1 0.100(2) 0.078(2) 0.0468(16) -0.0258(18) 0.0060(16) -0.0191(15)
O2 0.081(2) 0.0610(18) 0.103(2) -0.0354(16) 0.0050(18) -0.0391(17)
O3 0.0629(19) 0.0671(19) 0.086(2) 0.0075(15) -0.0236(16) -0.0240(16)
F1 0.0536(15) 0.0829(19) 0.114(2) 0.0004(14) -0.0007(15) 0.0054(16)
F2 0.096(2) 0.0760(18) 0.108(2) -0.0507(16) 0.0070(17) -0.0057(16)
F3 0.128(3) 0.108(2) 0.0581(17) -0.0183(19) 0.0241(16) -0.0194(15)
C1 0.064(3) 0.051(2) 0.050(2) -0.014(2) -0.002(2) -0.0014(18)
N11 0.0470(18) 0.0418(17) 0.0446(17) -0.0092(14) -0.0036(14) -0.0168(14)
C12 0.0382(19) 0.046(2) 0.046(2) -0.0134(16) 0.0080(16) -0.0207(17)
C13 0.053(2) 0.055(2) 0.055(2) -0.0182(19) 0.0033(19) -0.026(2)
C14 0.053(3) 0.076(3) 0.056(3) -0.016(2) -0.001(2) -0.034(2)
C15 0.052(3) 0.064(2) 0.050(2) 0.001(2) -0.0048(19) -0.019(2)
C16 0.052(2) 0.047(2) 0.055(2) -0.0067(19) -0.0014(19) -0.0135(19)
N21 0.0461(17) 0.0343(15) 0.0404(16) -0.0119(13) 0.0054(13) -0.0127(13)
C22 0.0388(19) 0.0393(19) 0.048(2) -0.0132(15) 0.0084(15) -0.0175(16)
C23 0.063(3) 0.043(2) 0.063(3) -0.021(2) 0.005(2) -0.019(2)
C24 0.079(3) 0.034(2) 0.075(3) -0.021(2) 0.008(3) -0.013(2)
C25 0.064(3) 0.035(2) 0.055(2) -0.0077(19) 0.003(2) -0.0053(17)
C26 0.045(2) 0.0364(18) 0.044(2) -0.0105(16) 0.0099(17) -0.0130(16)
N31 0.057(2) 0.0508(19) 0.0462(19) -0.0089(16) -0.0037(16) -0.0098(15)
C32 0.040(2) 0.041(2) 0.043(2) -0.0063(16) 0.0016(16) -0.0114(16)
C33 0.077(3) 0.050(2) 0.053(2) -0.023(2) -0.019(2) -0.0019(19)
C34 0.091(4) 0.052(3) 0.078(3) -0.029(3) -0.025(3) -0.008(2)
C35 0.068(3) 0.065(3) 0.069(3) -0.014(2) -0.015(2) -0.026(2)
C36 0.061(3) 0.073(3) 0.047(2) -0.009(2) -0.009(2) -0.017(2)

loop_
_atom_site_label
_atom_site_occupancy
_atom_site_fract_x
_atom_site_fract_y
_atom_site_fract_z
_atom_site_U_iso_or_equiv
_atom_site_thermal_displace_type
_atom_site_calc_flag
_atom_site_type_symbol
S 1 0.83587(8) 0.38442(9) 0.46732(16) 0.0474(3) Uani d S
O1 1 0.8133(3) 0.3899(3) 0.2469(4) 0.074(1) Uani d O
O2 1 0.8555(3) 0.5015(3) 0.5115(5) 0.075(1) Uani d O
O3 1 0.9106(2) 0.2665(3) 0.5811(5) 0.075(1) Uani d O
F1 1 0.6188(2) 0.4745(3) 0.4870(5) 0.091(1) Uani d F
F2 1 0.6732(2) 0.2676(3) 0.5792(5) 0.091(1) Uani d F
F3 1 0.7060(3) 0.3852(3) 0.7894(4) 0.100(2) Uani d F
C1 1 0.7022(4) 0.3774(4) 0.5861(6) 0.056(2) Uani d C
N11 1 0.8465(3) 0.7195(3) 0.6876(5) 0.044(1) Uani d N
C12 1 0.8559(3) 0.8428(3) 0.6310(6) 0.041(1) Uani d C
C13 1 0.9109(3) 0.8892(4) 0.7736(6) 0.051(1) Uani d C
C14 1 0.9522(3) 0.8096(4) 0.9676(7) 0.058(2) Uani d C
C15 1 0.9370(3) 0.6852(4) 1.0241(6) 0.057(2) Uani d C
C16 1 0.8837(3) 0.6409(4) 0.8776(6) 0.052(2) Uani d C
N21 1 0.7460(2) 0.8564(3) 0.3171(4) 0.039(1) Uani d N
C22 1 0.8029(3) 0.9184(3) 0.4211(6) 0.040(1) Uani d C
C23 1 0.8102(4) 1.0460(4) 0.3409(7) 0.054(2) Uani d C
C24 1 0.7559(4) 1.1102(4) 0.1475(7) 0.061(2) Uani d C
C25 1 0.6960(4) 1.0483(3) 0.0386(6) 0.053(2) Uani d C
C26 1 0.6938(3) 0.9199(3) 0.1281(6) 0.041(1) Uani d C
N31 1 0.5950(3) 0.9057(3) -0.1858(5) 0.052(1) Uani d N
C32 1 0.6361(3) 0.8465(3) 0.0125(6) 0.042(1) Uani d C
C33 1 0.6291(4) 0.7216(4) 0.1059(6) 0.060(2) Uani d C
C34 1 0.5798(4) 0.6544(4) -0.0098(8) 0.072(2) Uani d C
C35 1 0.5383(4) 0.7130(4) -0.2145(7) 0.066(2) Uani d C
C36 1 0.5465(4) 0.8387(4) -0.2938(6) 0.061(2) Uani d C
H11 1 0.8203 0.6813 0.5753 0.072(4) Uiso d H
H13 1 0.9174 0.9843 0.7356 0.072(4) Uiso d H
H14 1 0.9881 0.8439 1.0764 0.072(4) Uiso d H
H15 1 0.9627 0.6331 1.1762 0.072(4) Uiso d H
H16 1 0.8605 0.5543 0.8943 0.072(4) Uiso d H
H23 1 0.8614 1.0819 0.4161 0.072(4) Uiso d H
H24 1 0.7575 1.2052 0.1021 0.072(4) Uiso d H
H25 1 0.6470 1.1000 -0.1010 0.072(4) Uiso d H
H33 1 0.6604 0.6754 0.2519 0.072(4) Uiso d H
H34 1 0.5806 0.5586 0.0560 0.072(4) Uiso d H
H35 1 0.5109 0.6748 -0.3462 0.072(4) Uiso d H
H36 1 0.5195 0.8799 -0.4457 0.072(4) Uiso d H

loop_
_geom_angle_atom_site_label_1
_geom_angle_atom_site_label_2
_geom_angle_atom_site_label_3
_geom_angle
_geom_angle_publ_flag
O3 S C1 102.9(2) yes
O2 S C1 102.3(2) yes
O2 S O3 115.5(2) yes
O1 S C1 103.8(2) yes
O1 S O3 115.1(2) yes
O1 S O2 114.7(2) yes
F2 C1 F3 107.6(4) yes
F1 C1 F3 107.0(4) yes
F1 C1 F2 107.2(4) yes
S C1 F3 111.2(4) yes
S C1 F2 111.8(3) yes
S C1 F1 111.7(3) yes
C12 N11 C16 123.7(4) yes
N11 C12 C22 116.4(3) yes
N11 C12 C13 118.0(3) yes
C13 C12 C22 125.6(3) yes
C12 C13 C14 119.5(4) yes
C13 C14 C15 121.0(4) yes
C14 C15 C16 118.2(4) yes
N11 C16 C15 119.6(4) yes
C22 N21 C26 118.5(3) yes
C12 C22 N21 115.2(3) yes
N21 C22 C23 122.9(4) yes
C12 C22 C23 121.9(4) yes
C22 C23 C24 118.1(4) yes
C23 C24 C25 119.9(4) yes
C24 C25 C26 118.7(4) yes
N21 C26 C25 122.0(4) yes
C25 C26 C32 120.9(3) yes
N21 C26 C32 117.1(3) yes
C32 N31 C36 117.1(3) yes
C26 C32 N31 116.7(3) yes
N31 C32 C33 122.5(4) yes
C26 C32 C33 120.8(3) yes
C32 C33 C34 119.1(4) yes
C33 C34 C35 119.2(4) yes
C34 C35 C36 117.9(4) yes
N31 C36 C35 124.1(4) yes

loop_
_geom_bond_atom_site_label_1
_geom_bond_atom_site_label_2
_geom_bond_distance
_geom_bond_publ_flag
S O1 1.427(3) yes
S O2 1.433(4) yes
S O3 1.434(3) yes
S C1 1.803(5) yes
F1 C1 1.327(5) yes
F2 C1 1.330(6) yes
F3 C1 1.327(5) yes
N11 C12 1.342(5) yes
N11 C16 1.339(5) yes
C12 C13 1.378(6) yes
C12 C22 1.478(5) yes
C13 C14 1.373(5) yes
C14 C15 1.377(6) yes
C15 C16 1.372(6) yes
N21 C22 1.339(5) yes
N21 C26 1.337(4) yes
C26 C25 1.396(5) yes
C26 C32 1.483(6) yes
C25 C24 1.381(7) yes
C24 C23 1.371(6) yes
C23 C22 1.394(5) yes
N31 C36 1.334(6) yes
N31 C32 1.335(5) yes
C36 C35 1.377(6) yes
C35 C34 1.370(6) yes
C34 C33 1.373(7) yes
C33 C32 1.382(5) yes

loop_
_cod_related_entry_id
_cod_related_entry_database
_cod_related_entry_code
1 ChemSpider 21137926
